data_4501914
loop_
_publ_author_name
'Parhi, Purnendu'
'Upreti, Shailesh'
'Ramanan, Arunachalam'

_publ_section_title
;
 Crystallization of Calcium Vanadate Solids from Solution: A Metathetic
 Route
;
_journal_issue 12
_journal_name_full 'Crystal Growth &amp; Design'
_journal_page_first 5078
_journal_paper_doi 10.1021/cg100703h
_journal_volume 10
_journal_year 2010
_chemical_formula_moiety 'O24 V8, 17(H2 O), 4(Ca)'
_chemical_formula_sum 'Ca4 H34 O41 V8'
_chemical_formula_weight 1258.11
_chemical_name_systematic
; 
 ? 
;
_space_group_IT_number 15
_symmetry_cell_setting monoclinic
_symmetry_space_group_name_Hall '-C 2yc'
_symmetry_space_group_name_H-M 'C 1 2/c 1'
_atom_sites_solution_hydrogens geom
_atom_sites_solution_primary direct
_atom_sites_solution_secondary difmap
_audit_creation_method SHELXL-97
_cell_angle_alpha 90.00
_cell_angle_beta 123.416(3)
_cell_angle_gamma 90.00
_cell_formula_units_Z 2
_cell_length_a 19.865(4)
_cell_length_b 6.9503(11)
_cell_length_c 14.623(2)
_cell_measurement_reflns_used 3434
_cell_measurement_temperature 298(2)
_cell_measurement_theta_max 28.12
_cell_measurement_theta_min 2.46
_cell_volume 1685.2(5)
_computing_cell_refinement 'Bruker SMART'
_computing_data_collection 'Bruker SMART'
_computing_data_reduction 'Bruker SAINT'
_computing_molecular_graphics 'Bruker SHELXTL'
_computing_publication_material 'Bruker SHELXTL'
_computing_structure_refinement 'SHELXL-97 (Sheldrick, 1997)'
_computing_structure_solution 'SHELXS-97 (Sheldrick, 1990)'
_diffrn_ambient_temperature 298(2)
_diffrn_measured_fraction_theta_full 0.998
_diffrn_measured_fraction_theta_max 0.998
_diffrn_measurement_device_type 'CCD area detector'
_diffrn_measurement_method 'phi and omega scans'
_diffrn_radiation_monochromator graphite
_diffrn_radiation_source 'fine-focus sealed tube'
_diffrn_radiation_type MoK\a
_diffrn_radiation_wavelength 0.71073
_diffrn_reflns_av_R_equivalents 0.0406
_diffrn_reflns_av_sigmaI/netI 0.0269
_diffrn_reflns_limit_h_max 24
_diffrn_reflns_limit_h_min -24
_diffrn_reflns_limit_k_max 8
_diffrn_reflns_limit_k_min -8
_diffrn_reflns_limit_l_max 17
_diffrn_reflns_limit_l_min -17
_diffrn_reflns_number 6127
_diffrn_reflns_theta_full 25.50
_diffrn_reflns_theta_max 25.50
_diffrn_reflns_theta_min 2.46
_exptl_absorpt_coefficient_mu 2.862
_exptl_absorpt_correction_T_max 0.777
_exptl_absorpt_correction_T_min 0.697
_exptl_absorpt_correction_type multi-scan
_exptl_absorpt_process_details '(SADABS; Bruker, 2000)'
_exptl_crystal_colour 'pale Yellow'
_exptl_crystal_density_diffrn 2.479
_exptl_crystal_density_method 'not measured'
_exptl_crystal_description block
_exptl_crystal_F_000 1252
_exptl_crystal_size_max 0.321
_exptl_crystal_size_mid 0.107
_exptl_crystal_size_min 0.089
_refine_diff_density_max 0.246
_refine_diff_density_min -0.245
_refine_diff_density_rms 0.174
_refine_ls_extinction_method none
_refine_ls_goodness_of_fit_ref 1.153
_refine_ls_hydrogen_treatment constr
_refine_ls_matrix_type full
_refine_ls_number_parameters 135
_refine_ls_number_reflns 1580
_refine_ls_number_restraints 0
_refine_ls_restrained_S_all 1.153
_refine_ls_R_factor_all 0.0560
_refine_ls_R_factor_gt 0.0524
_refine_ls_shift/su_max 0.001
_refine_ls_shift/su_mean 0.000
_refine_ls_structure_factor_coef Fsqd
_refine_ls_weighting_details 'calc w=1/[\s^2^(Fo^2^)+(0.0828P)^2^+1.8030P] where P=(Fo^2^+2Fc^2^)/3'
_refine_ls_weighting_scheme calc
_refine_ls_wR_factor_gt 0.1432
_refine_ls_wR_factor_ref 0.1472
_reflns_number_gt 1471
_reflns_number_total 1577
_reflns_threshold_expression >2sigma(I)
_cod_data_source_file cg100703h_si_001.cif
_cod_data_source_block 2
_cod_depositor_comments
;
The following automatic conversions were performed:

'_symmetry_cell_setting' value 'Monoclinic' changed to 'monoclinic'
according to /home/saulius/struct/CIF-dictionaries/cif_core.dic
dictionary named 'cif_core.dic' version 2.4.2 from 2011-04-26.

Automatic conversion script
Id: cif_fix_values 1715 2011-07-08 13:25:40Z adriana 
;
_cod_original_sg_symbol_H-M C2/c
_cod_database_code 4501914

loop_
_symmetry_equiv_pos_as_xyz
'x, y, z'
'-x, y, -z+1/2'
'x+1/2, y+1/2, z'
'-x+1/2, y+1/2, -z+1/2'
'-x, -y, -z'
'x, -y, z-1/2'
'-x+1/2, -y+1/2, -z'
'x+1/2, -y+1/2, z-1/2'

loop_
_atom_site_label
_atom_site_type_symbol
_atom_site_fract_x
_atom_site_fract_y
_atom_site_fract_z
_atom_site_U_iso_or_equiv
_atom_site_adp_type
_atom_site_occupancy
_atom_site_symmetry_multiplicity
_atom_site_calc_flag
_atom_site_refinement_flags
V1 V 1.07372(4) 0.51287(10) 0.61794(6) 0.0100(3) Uani 1 1 d .
V2 V 0.92492(4) 0.50809(9) 0.63141(6) 0.0082(3) Uani 1 1 d .
Ca Ca 0.80429(6) 0.98444(14) 0.54310(9) 0.0227(3) Uani 1 1 d .
O1 O 1.1294(2) 0.3215(6) 0.6753(3) 0.0375(10) Uani 1 1 d .
O2 O 1.1307(2) 0.7024(6) 0.6419(3) 0.0347(9) Uani 1 1 d .
O3 O 1.04442(18) 0.5562(5) 0.7201(2) 0.0177(7) Uani 1 1 d .
O4 O 0.95600(19) 0.5408(5) 0.5292(3) 0.0202(7) Uani 1 1 d .
O5 O 0.8982(2) 0.2848(5) 0.6127(3) 0.0259(8) Uani 1 1 d .
O6 O 0.84061(19) 0.6358(5) 0.5673(2) 0.0225(8) Uani 1 1 d .
O1W O 0.9149(3) 0.9680(6) 0.7346(4) 0.0458(12) Uani 1 1 d .
O2W O 0.9053(4) 0.9639(6) 0.4985(5) 0.0524(14) Uani 1 1 d .
O3W O 0.7538(3) 0.7775(10) 0.6414(4) 0.038(2) Uani 1 1 d .
O4W O 0.75138(19) 1.2573(5) 0.6031(3) 0.0273(8) Uani 1 1 d .
O5W O 0.8038(9) 0.9969(16) 0.2835(11) 0.024(4) Uani 0.25 1 d P
H1W H 0.7602 0.8960 0.6820 0.039 Uiso 1 1 d R
H2W H 0.7989 0.7336 0.7054 0.039 Uiso 1 1 d R
H3W H 0.9555 1.0150 0.7419 0.039 Uiso 1 1 d R
H4W H 0.9158 1.0585 0.7757 0.022(8) Uiso 1 1 d R
H5W H 0.9212 0.8825 0.4756 0.022(8) Uiso 1 1 d R
H6W H 0.9011 1.0569 0.4612 0.039 Uiso 1 1 d R
H7W H 0.7290 1.2362 0.6315 0.035(3) Uiso 1 1 d R
H8W H 0.7999 1.2833 0.6528 0.035(3) Uiso 1 1 d R
H9W H 0.8403 1.0088 0.3361 0.035(5) Uiso 0.25 1 d PR
H10W H 0.7769 1.0659 0.2992 0.032(8) Uiso 0.25 1 d PR

loop_
_atom_site_aniso_label
_atom_site_aniso_U_11
_atom_site_aniso_U_22
_atom_site_aniso_U_33
_atom_site_aniso_U_23
_atom_site_aniso_U_13
_atom_site_aniso_U_12
V1 0.0071(5) 0.0194(5) 0.0043(5) -0.0014(2) 0.0037(4) -0.0006(2)
V2 0.0080(5) 0.0126(4) 0.0055(5) -0.0005(2) 0.0048(4) -0.0006(2)
Ca 0.0196(6) 0.0213(6) 0.0262(6) 0.0041(4) 0.0120(5) 0.0029(4)
O1 0.038(2) 0.050(2) 0.0250(19) 0.0074(17) 0.0176(17) 0.0234(19)
O2 0.032(2) 0.049(2) 0.0251(19) -0.0139(17) 0.0176(17) -0.0229(18)
O3 0.0099(15) 0.0363(18) 0.0071(14) 0.0019(14) 0.0048(12) -0.0027(14)
O4 0.0093(15) 0.0432(19) 0.0068(15) -0.0042(14) 0.0036(13) 0.0013(14)
O5 0.0317(18) 0.0196(17) 0.0279(18) -0.0020(14) 0.0173(15) -0.0062(15)
O6 0.0251(18) 0.0278(18) 0.0166(16) 0.0047(13) 0.0128(14) 0.0076(14)
O3W 0.046(3) 0.039(7) 0.025(3) 0.019(4) 0.015(2) 0.005(4)
O1W 0.055(3) 0.034(2) 0.037(2) 0.0076(19) 0.019(2) -0.005(2)
O2W 0.083(4) 0.032(2) 0.082(4) 0.000(2) 0.071(3) 0.006(2)
O4W 0.0169(17) 0.044(2) 0.0196(16) -0.0031(15) 0.0093(15) -0.0046(16)
O5W 0.018(8) 0.038(9) 0.011(7) -0.008(5) 0.005(7) -0.007(5)

loop_
_atom_type_symbol
_atom_type_description
_atom_type_scat_dispersion_real
_atom_type_scat_dispersion_imag
_atom_type_scat_source
Ca Ca 0.2262 0.3064 'International Tables Vol C Tables 4.2.6.8 and 6.1.1.4'
H H 0.0000 0.0000 'International Tables Vol C Tables 4.2.6.8 and 6.1.1.4'
O O 0.0106 0.0060 'International Tables Vol C Tables 4.2.6.8 and 6.1.1.4'
V V 0.3005 0.5294 'International Tables Vol C Tables 4.2.6.8 and 6.1.1.4'

loop_
_geom_angle_atom_site_label_1
_geom_angle_atom_site_label_2
_geom_angle_atom_site_label_3
_geom_angle
_geom_angle_site_symmetry_1
_geom_angle_site_symmetry_3
O1 V1 O2 110.5(2) . .
O1 V1 O3 97.97(16) . .
O2 V1 O3 100.27(16) . .
O1 V1 O4 96.91(16) . 5_766
O2 V1 O4 98.31(16) . 5_766
O3 V1 O4 150.33(15) . 5_766
O1 V1 O4 130.00(19) . .
O2 V1 O4 119.46(18) . .
O3 V1 O4 74.63(13) . .
O4 V1 O4 76.12(14) 5_766 .
O1 V1 V1 119.17(14) . 5_766
O2 V1 V1 113.95(13) . 5_766
O3 V1 V1 112.17(10) . 5_766
O4 V1 V1 38.44(9) 5_766 5_766
O4 V1 V1 37.68(9) . 5_766
O5 V2 O6 106.51(17) . .
O5 V2 O4 101.45(16) . .
O6 V2 O4 98.87(15) . .
O5 V2 O3 103.15(16) . 2_756
O6 V2 O3 97.94(14) . 2_756
O4 V2 O3 144.72(15) . 2_756
O5 V2 O3 115.49(16) . .
O6 V2 O3 138.00(16) . .
O4 V2 O3 73.19(13) . .
O3 V2 O3 73.54(14) 2_756 .
O5 V2 V2 102.37(13) . 2_756
O6 V2 V2 133.34(12) . 2_756
O4 V2 V2 110.41(10) . 2_756
O3 V2 V2 39.35(9) 2_756 2_756
O3 V2 V2 37.60(8) . 2_756
O1W Ca O2W 87.1(2) . .
O1W Ca O6 77.51(13) . .
O2W Ca O6 76.36(13) . .
O1W Ca O4W 134.72(13) . 7_676
O2W Ca O4W 81.75(15) . 7_676
O6 Ca O4W 139.91(12) . 7_676
O1W Ca O6 134.83(14) . 7_666
O2W Ca O6 128.55(16) . 7_666
O6 Ca O6 84.77(11) . 7_666
O4W Ca O6 83.20(11) 7_676 7_666
O1W Ca O4W 85.48(15) . .
O2W Ca O4W 133.96(14) . .
O6 Ca O4W 144.65(12) . .
O4W Ca O4W 72.05(14) 7_676 .
O6 Ca O4W 85.74(11) 7_666 .
O1W Ca O3W 73.49(17) . .
O2W Ca O3W 138.07(17) . .
O6 Ca O3W 63.47(16) . .
O4W Ca O3W 137.61(14) 7_676 .
O6 Ca O3W 61.43(14) 7_666 .
O4W Ca O3W 82.13(16) . .
O1W Ca O5 65.71(13) . 1_565
O2W Ca O5 68.44(15) . 1_565
O6 Ca O5 129.30(11) . 1_565
O4W Ca O5 69.37(11) 7_676 1_565
O6 Ca O5 145.89(11) 7_666 1_565
O4W Ca O5 67.13(11) . 1_565
O3W Ca O5 129.80(17) . 1_565
O1W Ca O3W 133.07(15) . 7_666
O2W Ca O3W 71.32(16) . 7_666
O6 Ca O3W 57.40(13) . 7_666
O4W Ca O3W 83.96(14) 7_676 7_666
O6 Ca O3W 58.32(11) 7_666 7_666
O4W Ca O3W 139.09(12) . 7_666
O3W Ca O3W 95.16(15) . 7_666
O5 Ca O3W 134.07(14) 1_565 7_666
O1W Ca Ca 109.67(11) . 7_666
O2W Ca Ca 105.52(12) . 7_666
O6 Ca Ca 42.87(8) . 7_666
O4W Ca Ca 115.61(9) 7_676 7_666
O6 Ca Ca 41.90(8) 7_666 7_666
O4W Ca Ca 119.75(9) . 7_666
O3W Ca Ca 51.23(16) . 7_666
O5 Ca Ca 172.08(9) 1_565 7_666
O3W Ca Ca 43.93(11) 7_666 7_666
O1W Ca Ca 112.63(12) . 7_676
O2W Ca Ca 109.99(12) . 7_676
O6 Ca Ca 167.79(9) . 7_676
O4W Ca Ca 36.15(8) 7_676 7_676
O6 Ca Ca 83.16(8) 7_666 7_676
O4W Ca Ca 35.90(8) . 7_676
O3W Ca Ca 111.74(13) . 7_676
O5 Ca Ca 62.73(8) 1_565 7_676
O3W Ca Ca 113.82(11) 7_666 7_676
Ca Ca Ca 125.04(6) 7_666 7_676
O1W Ca H1W 65.3 . .
O2W Ca H1W 148.1 . .
O6 Ca H1W 82.0 . .
O4W Ca H1W 128.9 7_676 .
O6 Ca H1W 71.3 7_666 .
O4W Ca H1W 62.8 . .
O3W Ca H1W 21.3 . .
O5 Ca H1W 110.4 1_565 .
O3W Ca H1W 115.4 7_666 .
Ca Ca H1W 71.7 7_666 .
Ca Ca H1W 95.9 7_676 .
O1W Ca H8W 69.5 . .
O2W Ca H8W 121.0 . .
O6 Ca H8W 140.9 . .
O4W Ca H8W 79.1 7_676 .
O6 Ca H8W 103.8 7_666 .
O4W Ca H8W 18.6 . .
O3W Ca H8W 87.0 . .
O5 Ca H8W 52.5 1_565 .
O3W Ca H8W 156.9 7_666 .
Ca Ca H8W 133.1 7_666 .
Ca Ca H8W 45.3 7_676 .
H1W Ca H8W 65.8 . .
V1 O3 V2 144.18(18) . 2_756
V1 O3 V2 103.30(14) . .
V2 O3 V2 103.05(13) 2_756 .
V2 O4 V1 144.49(19) . 5_766
V2 O4 V1 104.53(15) . .
V1 O4 V1 103.88(14) 5_766 .
V2 O5 Ca 159.2(2) . 1_545
V2 O6 Ca 136.34(19) . .
V2 O6 Ca 128.42(18) . 7_666
Ca O6 Ca 95.23(11) . 7_666
Ca O3W Ca 84.84(15) . 7_666
Ca O3W H2W 106.9 . .
Ca O3W H2W 113.7 7_666 .
Ca O3W H1W 84.8 . .
Ca O3W H1W 159.6 7_666 .
H2W O3W H1W 86.2 . .
Ca O1W H3W 109.4 . .
Ca O1W H4W 115.2 . .
H3W O1W H4W 88.7 . .
Ca O2W H6W 109.5 . .
Ca O2W H5W 136.3 . .
H6W O2W H5W 101.4 . .
Ca O4W Ca 107.94(14) 7_676 .
Ca O4W H7W 118.4 7_676 .
Ca O4W H7W 120.9 . .
Ca O4W H8W 109.6 7_676 .
Ca O4W H8W 87.9 . .
H7W O4W H8W 107.5 . .
H9W O5W H10W 93.5 . .

loop_
_geom_bond_atom_site_label_1
_geom_bond_atom_site_label_2
_geom_bond_distance
_geom_bond_site_symmetry_2
V1 O1 1.635(4) .
V1 O2 1.644(4) .
V1 O3 1.903(3) .
V1 O4 1.928(3) 5_766
V1 O4 1.961(3) .
V1 V1 3.0627(14) 5_766
V2 O5 1.614(3) .
V2 O6 1.656(3) .
V2 O4 1.919(3) .
V2 O3 1.934(3) 2_756
V2 O3 2.009(3) .
V2 V2 3.0875(14) 2_756
Ca O1W 2.430(5) .
Ca O2W 2.432(5) .
Ca O6 2.497(3) .
Ca O4W 2.532(4) 7_676
Ca O6 2.544(4) 7_666
Ca O4W 2.547(4) .
Ca O3W 2.594(5) .
Ca O5 2.605(3) 1_565
Ca O3W 2.915(7) 7_666
Ca Ca 3.724(2) 7_666
Ca Ca 4.108(2) 7_676
Ca H1W 2.6890 .
Ca H8W 2.6550 .
O3 V2 1.934(3) 2_756
O4 V1 1.928(3) 5_766
O5 Ca 2.605(3) 1_545
O6 Ca 2.544(4) 7_666
O3W Ca 2.915(7) 7_666
O3W H2W 0.9208 .
O3W H1W 0.9814 .
O1W H3W 0.8200 .
O1W H4W 0.8640 .
O2W H6W 0.8200 .
O2W H5W 0.8052 .
O4W Ca 2.532(4) 7_676
O4W H7W 0.7719 .
O4W H8W 0.8481 .
O5W H9W 0.7152 .
O5W H10W 0.8378 .

loop_
_geom_torsion_atom_site_label_1
_geom_torsion_atom_site_label_2
_geom_torsion_atom_site_label_3
_geom_torsion_atom_site_label_4
_geom_torsion
_geom_torsion_site_symmetry_1
_geom_torsion_site_symmetry_4
O1 V1 O3 V2 22.6(4) . 2_756
O2 V1 O3 V2 -90.1(3) . 2_756
O4 V1 O3 V2 142.0(3) 5_766 2_756
O4 V1 O3 V2 152.0(3) . 2_756
V1 V1 O3 V2 148.7(3) 5_766 2_756
O1 V1 O3 V2 -113.77(19) . .
O2 V1 O3 V2 133.56(18) . .
O4 V1 O3 V2 5.6(3) 5_766 .
O4 V1 O3 V2 15.62(16) . .
V1 V1 O3 V2 12.27(17) 5_766 .
O5 V2 O3 V1 78.8(2) . .
O6 V2 O3 V1 -100.7(2) . .
O4 V2 O3 V1 -16.09(16) . .
O3 V2 O3 V1 175.82(19) 2_756 .
V2 V2 O3 V1 155.5(3) 2_756 .
O5 V2 O3 V2 -76.7(2) . 2_756
O6 V2 O3 V2 103.8(2) . 2_756
O4 V2 O3 V2 -171.61(17) . 2_756
O3 V2 O3 V2 20.3(2) 2_756 2_756
O5 V2 O4 V1 44.4(4) . 5_766
O6 V2 O4 V1 -64.6(3) . 5_766
O3 V2 O4 V1 177.9(2) 2_756 5_766
O3 V2 O4 V1 157.8(3) . 5_766
V2 V2 O4 V1 152.4(3) 2_756 5_766
O5 V2 O4 V1 -97.74(19) . .
O6 V2 O4 V1 153.29(18) . .
O3 V2 O4 V1 35.7(4) 2_756 .
O3 V2 O4 V1 15.68(16) . .
V2 V2 O4 V1 10.23(17) 2_756 .
O1 V1 O4 V2 71.1(2) . .
O2 V1 O4 V2 -109.74(19) . .
O3 V1 O4 V2 -16.46(17) . .
O4 V1 O4 V2 158.5(3) 5_766 .
V1 V1 O4 V2 158.5(3) 5_766 .
O1 V1 O4 V1 -87.4(2) . 5_766
O2 V1 O4 V1 91.8(2) . 5_766
O3 V1 O4 V1 -174.93(18) . 5_766
O4 V1 O4 V1 0.0 5_766 5_766
O6 V2 O5 Ca 0.8(6) . 1_545
O4 V2 O5 Ca -102.2(5) . 1_545
O3 V2 O5 Ca 103.3(5) 2_756 1_545
O3 V2 O5 Ca -178.9(5) . 1_545
V2 V2 O5 Ca 143.7(5) 2_756 1_545
O5 V2 O6 Ca 177.4(2) . .
O4 V2 O6 Ca -77.7(2) . .
O3 V2 O6 Ca 71.1(2) 2_756 .
O3 V2 O6 Ca -3.0(4) . .
V2 V2 O6 Ca 51.5(3) 2_756 .
O5 V2 O6 Ca -0.9(2) . 7_666
O4 V2 O6 Ca 103.9(2) . 7_666
O3 V2 O6 Ca -107.2(2) 2_756 7_666
O3 V2 O6 Ca 178.58(14) . 7_666
V2 V2 O6 Ca -126.86(15) 2_756 7_666
O1W Ca O6 V2 -40.5(2) . .
O2W Ca O6 V2 49.5(3) . .
O4W Ca O6 V2 108.3(3) 7_676 .
O6 Ca O6 V2 -178.7(3) 7_666 .
O4W Ca O6 V2 -103.7(3) . .
O3W Ca O6 V2 -118.1(3) . .
O5 Ca O6 V2 2.9(3) 1_565 .
O3W Ca O6 V2 125.9(3) 7_666 .
Ca Ca O6 V2 -178.7(3) 7_666 .
Ca Ca O6 V2 172.3(3) 7_676 .
O1W Ca O6 Ca 138.19(15) . 7_666
O2W Ca O6 Ca -131.77(17) . 7_666
O4W Ca O6 Ca -72.94(19) 7_676 7_666
O6 Ca O6 Ca 0.0 7_666 7_666
O4W Ca O6 Ca 75.1(2) . 7_666
O3W Ca O6 Ca 60.60(15) . 7_666
O5 Ca O6 Ca -178.34(12) 1_565 7_666
O3W Ca O6 Ca -55.42(13) 7_666 7_666
Ca Ca O6 Ca -8.9(5) 7_676 7_666
O1W Ca O3W Ca -133.50(17) . 7_666
O2W Ca O3W Ca -67.6(3) . 7_666
O6 Ca O3W Ca -49.48(12) . 7_666
O4W Ca O3W Ca 86.7(3) 7_676 7_666
O6 Ca O3W Ca 49.48(11) 7_666 7_666
O4W Ca O3W Ca 138.90(12) . 7_666
O5 Ca O3W Ca -169.85(12) 1_565 7_666
O3W Ca O3W Ca 0.000(1) 7_666 7_666
Ca Ca O3W Ca 118.20(10) 7_676 7_666
O1W Ca O4W Ca 140.13(16) . 7_676
O2W Ca O4W Ca 58.5(2) . 7_676
O6 Ca O4W Ca -158.98(17) . 7_676
O4W Ca O4W Ca 0.0 7_676 7_676
O6 Ca O4W Ca -84.23(13) 7_666 7_676
O3W Ca O4W Ca -145.95(17) . 7_676
O5 Ca O4W Ca 74.61(13) 1_565 7_676
O3W Ca O4W Ca -57.1(3) 7_666 7_676
Ca Ca O4W Ca -109.77(12) 7_666 7_676
